data_4025384
loop_
_publ_author_name
'Stephen Hanessian'
'Dilip K. Maji'
'Subramaniyan Govindan'
'Riccardo Matera'
'Marina Tintelnot-Blomley'

_publ_section_title
;
 Substrate-Controlled and Organocatalytic Asymmetric Synthesis of
 Carbocyclic Amino Acid Dipeptide Mimetics
;
_journal_name_full 'Journal of Organic Chemistry'
_journal_page_first 2861
_journal_page_last 2876
_journal_paper_doi 10.1021/jo100017t
_journal_volume 75
_journal_year 2010
_chemical_absolute_configuration rmad
_chemical_compound_source 'Synthesized by the authors. See text'
_chemical_formula_sum 'C28 H50 N2 O6'
_chemical_formula_weight 510.70
_chemical_name_systematic
; 
 ? 
;
_space_group_IT_number 4
_symmetry_cell_setting monoclinic
_symmetry_space_group_name_Hall 'P 2yb'
_symmetry_space_group_name_H-M 'P 1 21 1'
_atom_sites_solution_hydrogens geom
_atom_sites_solution_primary direct
_atom_sites_solution_secondary difmap
_audit_creation_method SHELXL-97
_cell_angle_alpha 90.00
_cell_angle_beta 102.22(3)
_cell_angle_gamma 90.00
_cell_formula_units_Z 2
_cell_length_a 9.066(3)
_cell_length_b 9.498(2)
_cell_length_c 19.981(6)
_cell_measurement_reflns_used 25
_cell_measurement_temperature 293(2)
_cell_measurement_theta_max 30.00
_cell_measurement_theta_min 15.00
_cell_volume 1681.6(9)
_computing_cell_refinement 'CAD4 Program (Nonius 1989)'
_computing_data_collection 'CAD4 Program (Nonius 1989)'
_computing_data_reduction 'Local Program'
_computing_molecular_graphics 'SHELXTL (Bruker, 1997)'
_computing_publication_material 'UdMX (local program)'
_computing_structure_refinement 'SHELXL97 (Sheldrick, 1997)'
_computing_structure_solution 'SHELXS97 (Sheldrick, 1997)'
_diffrn_ambient_temperature 293(2)
_diffrn_measured_fraction_theta_full 0.951
_diffrn_measured_fraction_theta_max 0.951
_diffrn_measurement_device_type Enraf-Nonius-CAD4
_diffrn_measurement_method \w/2\q
_diffrn_radiation_monochromator graphite
_diffrn_radiation_source 'Sealed Tube'
_diffrn_radiation_type CuK\a
_diffrn_radiation_wavelength 1.54178
_diffrn_reflns_av_R_equivalents 0.057
_diffrn_reflns_av_sigmaI/netI 0.1162
_diffrn_reflns_limit_h_max 11
_diffrn_reflns_limit_h_min -11
_diffrn_reflns_limit_k_max 11
_diffrn_reflns_limit_k_min -11
_diffrn_reflns_limit_l_max 23
_diffrn_reflns_limit_l_min -23
_diffrn_reflns_number 32281
_diffrn_reflns_theta_full 69.90
_diffrn_reflns_theta_max 69.90
_diffrn_reflns_theta_min 2.26
_diffrn_standards_decay_% 0.03
_diffrn_standards_interval_time 60
_diffrn_standards_number 5
_exptl_absorpt_coefficient_mu 0.561
_exptl_absorpt_correction_T_max 0.9600
_exptl_absorpt_correction_T_min 0.6700
_exptl_absorpt_correction_type none
_exptl_absorpt_process_details 'No absorption correction applied'
_exptl_crystal_colour Colourless
_exptl_crystal_density_diffrn 1.009
_exptl_crystal_density_method 'not measured'
_exptl_crystal_description block
_exptl_crystal_F_000 560
_exptl_crystal_size_max 0.78
_exptl_crystal_size_mid 0.27
_exptl_crystal_size_min 0.08
_refine_diff_density_max 0.200
_refine_diff_density_min -0.145
_refine_diff_density_rms 0.046
_refine_ls_abs_structure_details 'Flack H D (1983), XXXX Friedel Pairs'
_refine_ls_abs_structure_Flack -0.1(3)
_refine_ls_extinction_coef 0.0021(2)
_refine_ls_extinction_expression Fc^*^=kFc[1+0.001xFc^2^\l^3^/sin(2\q)]^-1/4^
_refine_ls_extinction_method SHELXL
_refine_ls_goodness_of_fit_ref 0.704
_refine_ls_hydrogen_treatment constr
_refine_ls_matrix_type full
_refine_ls_number_parameters 363
_refine_ls_number_reflns 5819
_refine_ls_number_restraints 71
_refine_ls_restrained_S_all 0.708
_refine_ls_R_factor_all 0.1180
_refine_ls_R_factor_gt 0.0525
_refine_ls_shift/su_max 0.000
_refine_ls_shift/su_mean 0.000
_refine_ls_structure_factor_coef Fsqd
_refine_ls_weighting_details 'calc w=1/[\s^2^(Fo^2^)+(0.0474P)^2^+0.0000P] where P=(Fo^2^+2Fc^2^)/3'
_refine_ls_weighting_scheme calc
_refine_ls_wR_factor_gt 0.1078
_refine_ls_wR_factor_ref 0.1262
_reflns_number_gt 2133
_reflns_number_total 5819
_reflns_threshold_expression I>2\s(I)
_cod_data_source_file jo100017t_si_002.cif
_cod_data_source_block han409
_cod_depositor_comments
;
The following automatic conversions were performed:

'_symmetry_cell_setting' value 'Monoclinic' changed to 'monoclinic'
according to the built-in table from CIF Core dictionary named
'cif_core.dic' version 2.4.1 from
2010-06-29.

'_geom_angle_publ_flag' value 'Y' changed to 'y'
according to the built-in table from CIF Core dictionary named
'cif_core.dic' version 2.4.1 from 2010-06-29 (65
times).

'_geom_bond_publ_flag' value 'Y' changed to 'y' according to
the built-in table from CIF Core dictionary named 'cif_core.dic'
version 2.4.1 from 2010-06-29 (47 times).

'_geom_torsion_publ_flag'
value 'Y' changed to 'y' according to the built-in table from CIF
Core dictionary named 'cif_core.dic' version 2.4.1 from 2010-06-29
(83 times).

Automatic conversion script
Id: cif_fix_values 1646 2011-03-28 12:23:43Z adriana 
;
_cod_original_cell_volume 1681.6(8)
_cod_database_code 4025384

loop_
_symmetry_equiv_pos_as_xyz
'x, y, z'
'-x, y+1/2, -z'

loop_
_atom_site_label
_atom_site_type_symbol
_atom_site_fract_x
_atom_site_fract_y
_atom_site_fract_z
_atom_site_U_iso_or_equiv
_atom_site_adp_type
_atom_site_occupancy
_atom_site_symmetry_multiplicity
_atom_site_calc_flag
_atom_site_refinement_flags
_atom_site_disorder_assembly
_atom_site_disorder_group
O11 O 0.1440(4) 0.2429(4) 0.9560(2) 0.1720(19) Uani 1 1 d D . .
O12 O 0.1870(3) 0.0379(3) 1.00555(17) 0.1110(11) Uani 1 1 d D . .
C11 C 0.2231(4) 0.1449(5) 0.9697(2) 0.0828(13) Uani 1 1 d D . .
C12 C 0.3744(3) 0.1256(4) 0.95021(18) 0.0597(10) Uani 1 1 d D . .
H12 H 0.3836 0.0256 0.9397 0.072 Uiso 1 1 calc R . .
C13 C 0.3859(3) 0.2116(4) 0.88343(18) 0.0656(10) Uani 1 1 d D . .
H13A H 0.3031 0.1844 0.8464 0.079 Uiso 1 1 calc R . .
H13B H 0.3754 0.3112 0.8921 0.079 Uiso 1 1 calc R . .
C14 C 0.5352(3) 0.1871(3) 0.86098(18) 0.0540(9) Uani 1 1 d D . .
H14 H 0.5394 0.0866 0.8505 0.065 Uiso 1 1 calc R . .
C15 C 0.6641(4) 0.2155(5) 0.9247(2) 0.0787(12) Uani 1 1 d D . .
H15A H 0.6672 0.3158 0.9340 0.094 Uiso 1 1 calc R . .
H15B H 0.7593 0.1902 0.9131 0.094 Uiso 1 1 calc R . .
C16 C 0.6526(4) 0.1363(5) 0.9923(2) 0.0911(14) Uani 1 1 d D . .
H16A H 0.6660 0.0362 0.9860 0.109 Uiso 1 1 calc R . .
H16B H 0.7337 0.1678 1.0290 0.109 Uiso 1 1 calc R . .
C17 C 0.5021(4) 0.1601(5) 1.01326(19) 0.0800(13) Uani 1 1 d D . .
H17A H 0.4941 0.2571 1.0272 0.096 Uiso 1 1 calc R . .
H17B H 0.4943 0.0993 1.0514 0.096 Uiso 1 1 calc R . .
C18 C 0.0433(4) 0.0416(6) 1.0269(3) 0.137(2) Uani 1 1 d D . .
H18A H -0.0353 0.0090 0.9902 0.206 Uiso 1 1 calc R . .
H18B H 0.0219 0.1364 1.0386 0.206 Uiso 1 1 calc R . .
H18C H 0.0485 -0.0181 1.0661 0.206 Uiso 1 1 calc R . .
O13 O 0.7996(3) 0.4438(3) 0.78707(16) 0.0999(10) Uani 1 1 d . . .
N11 N 0.6923(3) 0.2295(3) 0.77480(14) 0.0636(8) Uani 1 1 d . . .
H11 H 0.7032 0.1429 0.7642 0.076 Uiso 1 1 calc R . .
C19 C 0.5511(4) 0.2691(3) 0.79436(19) 0.0619(10) Uani 1 1 d . . .
H19 H 0.5605 0.3690 0.8068 0.074 Uiso 1 1 calc R . .
C110 C 0.4180(5) 0.2583(5) 0.7299(2) 0.0823(13) Uani 1 1 d . . .
H110 H 0.3259 0.2883 0.7442 0.099 Uiso 1 1 calc R . .
C111 C 0.4399(5) 0.3595(6) 0.6693(2) 0.138(2) Uani 1 1 d . . .
H11A H 0.3530 0.3534 0.6324 0.206 Uiso 1 1 calc R . .
H11B H 0.5281 0.3314 0.6533 0.206 Uiso 1 1 calc R . .
H11C H 0.4519 0.4547 0.6857 0.206 Uiso 1 1 calc R . .
C112 C 0.3908(5) 0.1078(5) 0.7019(2) 0.1154(19) Uani 1 1 d . . .
H11D H 0.4815 0.0724 0.6904 0.173 Uiso 1 1 calc R . .
H11E H 0.3111 0.1084 0.6617 0.173 Uiso 1 1 calc R . .
H11F H 0.3629 0.0484 0.7360 0.173 Uiso 1 1 calc R . .
C113 C 0.8038(5) 0.3170(4) 0.7723(2) 0.0735(12) Uani 1 1 d . . .
C114 C 0.9450(4) 0.2525(4) 0.7555(2) 0.0959(14) Uani 1 1 d . . .
H11G H 1.0305 0.2743 0.7914 0.144 Uiso 1 1 calc R . .
H11H H 0.9606 0.2903 0.7130 0.144 Uiso 1 1 calc R . .
H11I H 0.9332 0.1522 0.7516 0.144 Uiso 1 1 calc R . .
O23 O -0.2273(3) 0.9409(3) 0.75311(18) 0.1127(12) Uani 1 1 d . . .
N21 N -0.1305(3) 0.7245(3) 0.75808(15) 0.0719(9) Uani 1 1 d . . .
H21 H -0.1324 0.6411 0.7747 0.086 Uiso 1 1 calc R . .
C29 C -0.0218(4) 0.7512(4) 0.71340(18) 0.0623(10) Uani 1 1 d . . .
H29 H -0.0419 0.8460 0.6942 0.075 Uiso 0.72 1 calc PR A -1
H29 H -0.0405 0.8486 0.6976 0.075 Uiso 0.28 1 calc PR A -2
C210 C 0.1384(4) 0.7507(4) 0.7562(2) 0.0757(12) Uani 1 1 d . . .
H210 H 0.2062 0.7779 0.7262 0.091 Uiso 1 1 calc R . .
C211 C 0.1921(4) 0.6081(4) 0.7883(2) 0.0963(15) Uani 1 1 d . . .
H21A H 0.1306 0.5810 0.8198 0.144 Uiso 1 1 calc R B .
H21B H 0.2954 0.6156 0.8123 0.144 Uiso 1 1 calc R . .
H21C H 0.1840 0.5383 0.7529 0.144 Uiso 1 1 calc R . .
C212 C 0.1592(5) 0.8609(5) 0.8166(2) 0.1228(19) Uani 1 1 d . . .
H21D H 0.1399 0.9540 0.7980 0.184 Uiso 1 1 calc R B .
H21E H 0.2607 0.8559 0.8430 0.184 Uiso 1 1 calc R . .
H21F H 0.0897 0.8400 0.8454 0.184 Uiso 1 1 calc R . .
C213 C -0.2256(5) 0.8194(5) 0.7746(2) 0.0882(15) Uani 1 1 d . . .
C214 C -0.3345(5) 0.7652(5) 0.8181(3) 0.1279(19) Uani 1 1 d . . .
H21G H -0.3343 0.8289 0.8554 0.192 Uiso 1 1 calc R . .
H21H H -0.3027 0.6737 0.8358 0.192 Uiso 1 1 calc R . .
H21I H -0.4345 0.7593 0.7903 0.192 Uiso 1 1 calc R . .
O21 O 0.0525(9) 0.6780(9) 0.4290(4) 0.244(4) Uani 0.72 1 d PD B -1
O22 O 0.2167(14) 0.5386(12) 0.4801(8) 0.180(3) Uani 0.72 1 d PD B -1
C21 C 0.0947(14) 0.5977(11) 0.4780(5) 0.203(7) Uani 0.72 1 d PD B -1
C22 C 0.0045(8) 0.5659(9) 0.5308(4) 0.104(3) Uani 0.72 1 d PD B -1
H22 H 0.0352 0.4720 0.5489 0.125 Uiso 0.72 1 calc PR B -1
C23 C 0.0346(8) 0.6695(10) 0.5934(4) 0.088(2) Uani 0.72 1 d PD B -1
H23A H 0.0125 0.7643 0.5761 0.106 Uiso 0.72 1 calc PR B -1
H23B H 0.1413 0.6660 0.6143 0.106 Uiso 0.72 1 calc PR B -1
C24 C -0.0570(10) 0.6424(18) 0.6510(4) 0.0716(19) Uani 0.72 1 d PD B -1
H24 H -0.0297 0.5483 0.6697 0.086 Uiso 0.72 1 calc PR B -1
C25 C -0.2250(8) 0.6384(8) 0.6154(4) 0.106(2) Uani 0.72 1 d PD B -1
H25A H -0.2561 0.7311 0.5974 0.127 Uiso 0.72 1 calc PR B -1
H25B H -0.2848 0.6142 0.6486 0.127 Uiso 0.72 1 calc PR B -1
C26 C -0.2554(9) 0.5284(10) 0.5555(4) 0.145(3) Uani 0.72 1 d PD B -1
H26A H -0.2283 0.4355 0.5743 0.174 Uiso 0.72 1 calc PR B -1
H26B H -0.3626 0.5276 0.5354 0.174 Uiso 0.72 1 calc PR B -1
C27 C -0.1677(12) 0.5579(13) 0.4987(5) 0.173(5) Uani 0.72 1 d PD B -1
H27A H -0.2014 0.6462 0.4761 0.208 Uiso 0.72 1 calc PR B -1
H27B H -0.1869 0.4834 0.4647 0.208 Uiso 0.72 1 calc PR B -1
C28 C 0.3068(12) 0.5784(19) 0.4283(6) 0.202(6) Uani 0.72 1 d PD B -1
H28A H 0.3521 0.4956 0.4138 0.303 Uiso 0.72 1 calc PR B -1
H28B H 0.3845 0.6437 0.4485 0.303 Uiso 0.72 1 calc PR B -1
H28C H 0.2418 0.6215 0.3896 0.303 Uiso 0.72 1 calc PR B -1
O21' O 0.289(2) 0.717(2) 0.5133(9) 0.244(4) Uani 0.28 1 d PD B -2
O22' O 0.248(4) 0.506(3) 0.479(2) 0.180(3) Uani 0.28 1 d PD B -2
C21' C 0.221(2) 0.612(2) 0.5136(9) 0.203(7) Uani 0.28 1 d PD B -2
C22' C 0.0874(19) 0.590(3) 0.5460(10) 0.104(3) Uani 0.28 1 d PD B -2
H22' H 0.0879 0.4916 0.5610 0.125 Uiso 0.28 1 calc PR B -2
C23' C 0.100(2) 0.687(3) 0.6113(11) 0.088(2) Uani 0.28 1 d PD B -2
H23C H 0.1932 0.6673 0.6438 0.106 Uiso 0.28 1 calc PR B -2
H23D H 0.1014 0.7855 0.5979 0.106 Uiso 0.28 1 calc PR B -2
C24' C -0.039(2) 0.660(5) 0.6456(11) 0.0716(19) Uani 0.28 1 d PD B -2
H24' H -0.0381 0.5600 0.6584 0.086 Uiso 0.28 1 calc PR B -2
C25' C -0.183(2) 0.688(2) 0.5903(10) 0.106(2) Uani 0.28 1 d PD B -2
H25C H -0.1867 0.7872 0.5789 0.127 Uiso 0.28 1 calc PR B -2
H25D H -0.2703 0.6675 0.6098 0.127 Uiso 0.28 1 calc PR B -2
C26' C -0.198(2) 0.601(3) 0.5225(13) 0.145(3) Uani 0.28 1 d PD B -2
H26C H -0.2131 0.5029 0.5321 0.174 Uiso 0.28 1 calc PR B -2
H26D H -0.2872 0.6333 0.4899 0.174 Uiso 0.28 1 calc PR B -2
C27' C -0.060(2) 0.615(3) 0.4903(10) 0.173(5) Uani 0.28 1 d PD B -2
H27C H -0.0580 0.7088 0.4709 0.208 Uiso 0.28 1 calc PR B -2
H27D H -0.0666 0.5472 0.4537 0.208 Uiso 0.28 1 calc PR B -2
C28' C 0.384(3) 0.528(5) 0.4499(18) 0.202(6) Uani 0.28 1 d PD B -2
H28D H 0.3731 0.6146 0.4244 0.303 Uiso 0.28 1 calc PR B -2
H28E H 0.3945 0.4512 0.4202 0.303 Uiso 0.28 1 calc PR B -2
H28F H 0.4715 0.5336 0.4864 0.303 Uiso 0.28 1 calc PR B -2

loop_
_atom_site_aniso_label
_atom_site_aniso_U_11
_atom_site_aniso_U_22
_atom_site_aniso_U_33
_atom_site_aniso_U_23
_atom_site_aniso_U_13
_atom_site_aniso_U_12
O11 0.145(3) 0.117(3) 0.300(5) 0.092(3) 0.151(3) 0.062(2)
O12 0.075(2) 0.096(2) 0.177(3) 0.061(2) 0.061(2) 0.0185(17)
C11 0.062(3) 0.073(3) 0.121(4) 0.014(3) 0.036(3) 0.015(2)
C12 0.049(2) 0.053(2) 0.079(3) -0.002(2) 0.016(2) 0.0008(19)
C13 0.055(2) 0.050(2) 0.095(3) 0.002(2) 0.024(2) 0.0036(18)
C14 0.0442(19) 0.0437(19) 0.075(3) -0.0049(19) 0.0137(19) -0.0040(15)
C15 0.055(2) 0.084(3) 0.098(3) 0.001(3) 0.020(2) 0.000(2)
C16 0.056(2) 0.136(4) 0.078(3) 0.006(3) 0.007(2) -0.003(3)
C17 0.062(2) 0.101(4) 0.079(3) 0.005(3) 0.020(2) 0.000(2)
C18 0.067(3) 0.145(5) 0.223(6) 0.071(5) 0.080(3) 0.010(3)
O13 0.107(2) 0.0371(15) 0.171(3) -0.0017(19) 0.064(2) -0.0081(16)
N11 0.0626(18) 0.0382(16) 0.099(2) 0.0000(17) 0.0382(17) -0.0005(15)
C19 0.063(2) 0.042(2) 0.085(3) 0.011(2) 0.026(2) 0.0048(17)
C110 0.070(3) 0.094(3) 0.085(3) 0.022(3) 0.023(2) 0.011(3)
C111 0.129(4) 0.174(5) 0.114(4) 0.082(4) 0.034(4) 0.038(4)
C112 0.101(4) 0.143(6) 0.095(4) -0.008(4) 0.003(3) -0.026(3)
C113 0.065(3) 0.063(3) 0.099(3) 0.005(3) 0.032(3) 0.003(2)
C114 0.075(3) 0.067(3) 0.159(4) 0.018(3) 0.055(3) 0.003(2)
O23 0.132(3) 0.0373(15) 0.191(3) 0.008(2) 0.085(2) 0.0100(17)
N21 0.083(2) 0.0405(17) 0.104(3) 0.0025(19) 0.047(2) 0.0005(17)
C29 0.073(3) 0.040(2) 0.078(3) 0.002(2) 0.026(2) -0.0041(19)
C210 0.076(3) 0.056(3) 0.097(3) -0.015(3) 0.023(2) -0.016(2)
C211 0.080(3) 0.086(4) 0.114(4) -0.009(3) 0.000(3) 0.008(3)
C212 0.124(4) 0.085(4) 0.150(5) -0.044(4) 0.008(3) -0.027(3)
C213 0.093(3) 0.058(3) 0.128(4) -0.009(3) 0.058(3) -0.001(3)
C214 0.136(4) 0.067(3) 0.212(6) 0.004(4) 0.109(4) 0.015(3)
O21 0.363(9) 0.221(7) 0.206(7) 0.067(6) 0.190(6) 0.063(7)
O22 0.156(7) 0.177(8) 0.209(5) -0.016(6) 0.046(5) -0.010(5)
C21 0.41(2) 0.119(7) 0.118(10) 0.030(7) 0.152(13) 0.060(11)
C22 0.149(8) 0.093(5) 0.067(5) -0.010(4) 0.015(6) 0.002(6)
C23 0.129(7) 0.069(4) 0.070(5) -0.011(4) 0.030(5) -0.009(5)
C24 0.088(3) 0.064(5) 0.066(3) 0.002(3) 0.023(3) 0.005(3)
C25 0.102(5) 0.105(6) 0.103(6) -0.002(5) 0.006(4) -0.008(4)
C26 0.164(8) 0.141(8) 0.104(8) -0.023(7) -0.027(6) -0.009(6)
C27 0.264(16) 0.138(10) 0.096(7) -0.056(6) -0.008(8) 0.000(10)
C28 0.187(13) 0.255(18) 0.175(12) 0.018(10) 0.061(10) -0.062(12)
O21' 0.363(9) 0.221(7) 0.206(7) 0.067(6) 0.190(6) 0.063(7)
O22' 0.156(7) 0.177(8) 0.209(5) -0.016(6) 0.046(5) -0.010(5)
C21' 0.41(2) 0.119(7) 0.118(10) 0.030(7) 0.152(13) 0.060(11)
C22' 0.149(8) 0.093(5) 0.067(5) -0.010(4) 0.015(6) 0.002(6)
C23' 0.129(7) 0.069(4) 0.070(5) -0.011(4) 0.030(5) -0.009(5)
C24' 0.088(3) 0.064(5) 0.066(3) 0.002(3) 0.023(3) 0.005(3)
C25' 0.102(5) 0.105(6) 0.103(6) -0.002(5) 0.006(4) -0.008(4)
C26' 0.164(8) 0.141(8) 0.104(8) -0.023(7) -0.027(6) -0.009(6)
C27' 0.264(16) 0.138(10) 0.096(7) -0.056(6) -0.008(8) 0.000(10)
C28' 0.187(13) 0.255(18) 0.175(12) 0.018(10) 0.061(10) -0.062(12)

loop_
_atom_type_symbol
_atom_type_description
_atom_type_scat_dispersion_real
_atom_type_scat_dispersion_imag
_atom_type_scat_source
C C 0.0181 0.0091 'International Tables Vol C Tables 4.2.6.8 and 6.1.1.4'
H H 0.0000 0.0000 'International Tables Vol C Tables 4.2.6.8 and 6.1.1.4'
N N 0.0311 0.0180 'International Tables Vol C Tables 4.2.6.8 and 6.1.1.4'
O O 0.0492 0.0322 'International Tables Vol C Tables 4.2.6.8 and 6.1.1.4'

loop_
_geom_angle_atom_site_label_1
_geom_angle_atom_site_label_2
_geom_angle_atom_site_label_3
_geom_angle_site_symmetry_1
_geom_angle_site_symmetry_2
_geom_angle_site_symmetry_3
_geom_angle
_geom_angle_publ_flag
C11 O12 C18 . . . 118.7(3) y
O11 C11 O12 . . . 121.7(4) y
O11 C11 C12 . . . 125.4(4) y
O12 C11 C12 . . . 112.8(4) y
C11 C12 C17 . . . 109.0(3) y
C11 C12 C13 . . . 112.2(3) y
C17 C12 C13 . . . 113.7(3) y
C11 C12 H12 . . . 107.2 ?
C17 C12 H12 . . . 107.2 ?
C13 C12 H12 . . . 107.2 ?
C14 C13 C12 . . . 112.8(3) y
C14 C13 H13A . . . 109 ?
C12 C13 H13A . . . 109 ?
C14 C13 H13B . . . 109 ?
C12 C13 H13B . . . 109 ?
H13A C13 H13B . . . 107.8 ?
C13 C14 C15 . . . 106.9(3) y
C13 C14 C19 . . . 114.6(3) y
C15 C14 C19 . . . 114.7(3) y
C13 C14 H14 . . . 106.7 ?
C15 C14 H14 . . . 106.7 ?
C19 C14 H14 . . . 106.7 ?
C14 C15 C16 . . . 116.4(3) y
C14 C15 H15A . . . 108.2 ?
C16 C15 H15A . . . 108.2 ?
C14 C15 H15B . . . 108.2 ?
C16 C15 H15B . . . 108.2 ?
H15A C15 H15B . . . 107.3 ?
C17 C16 C15 . . . 113.0(3) y
C17 C16 H16A . . . 109 ?
C15 C16 H16A . . . 109 ?
C17 C16 H16B . . . 109 ?
C15 C16 H16B . . . 109 ?
H16A C16 H16B . . . 107.8 ?
C16 C17 C12 . . . 107.6(3) y
C16 C17 H17A . . . 110.2 ?
C12 C17 H17A . . . 110.2 ?
C16 C17 H17B . . . 110.2 ?
C12 C17 H17B . . . 110.2 ?
H17A C17 H17B . . . 108.5 ?
O12 C18 H18A . . . 109.5 ?
O12 C18 H18B . . . 109.5 ?
H18A C18 H18B . . . 109.5 ?
O12 C18 H18C . . . 109.5 ?
H18A C18 H18C . . . 109.5 ?
H18B C18 H18C . . . 109.5 ?
C113 N11 C19 . . . 124.7(3) y
C113 N11 H11 . . . 117.6 ?
C19 N11 H11 . . . 117.6 ?
N11 C19 C110 . . . 109.1(3) y
N11 C19 C14 . . . 109.9(3) y
C110 C19 C14 . . . 118.0(3) y
N11 C19 H19 . . . 106.4 ?
C110 C19 H19 . . . 106.4 ?
C14 C19 H19 . . . 106.4 ?
C112 C110 C19 . . . 113.3(3) y
C112 C110 C111 . . . 108.7(4) y
C19 C110 C111 . . . 112.7(4) y
C112 C110 H110 . . . 107.3 ?
C19 C110 H110 . . . 107.3 ?
C111 C110 H110 . . . 107.3 ?
C110 C111 H11A . . . 109.5 ?
C110 C111 H11B . . . 109.5 ?
H11A C111 H11B . . . 109.5 ?
C110 C111 H11C . . . 109.5 ?
H11A C111 H11C . . . 109.5 ?
H11B C111 H11C . . . 109.5 ?
C110 C112 H11D . . . 109.5 ?
C110 C112 H11E . . . 109.5 ?
H11D C112 H11E . . . 109.5 ?
C110 C112 H11F . . . 109.5 ?
H11D C112 H11F . . . 109.5 ?
H11E C112 H11F . . . 109.5 ?
O13 C113 N11 . . . 122.6(4) y
O13 C113 C114 . . . 120.9(4) y
N11 C113 C114 . . . 116.3(4) y
C113 C114 H11G . . . 109.5 ?
C113 C114 H11H . . . 109.5 ?
H11G C114 H11H . . . 109.5 ?
C113 C114 H11I . . . 109.5 ?
H11G C114 H11I . . . 109.5 ?
H11H C114 H11I . . . 109.5 ?
C213 N21 C29 . . . 125.3(3) y
C213 N21 H21 . . . 117.4 ?
C29 N21 H21 . . . 117.4 ?
N21 C29 C210 . . . 109.7(3) y
N21 C29 C24' . . . 117.40(11) y
C210 C29 C24' . . . 112.7(9) y
N21 C29 C24 . . . 108.1(4) y
C210 C29 C24 . . . 116.4(5) y
C24' C29 C24 . . . 9.70(16) y
N21 C29 H29 . . . 107.4 ?
C210 C29 H29 . . . 107.4 ?
C24' C29 H29 . . . 101.1 ?
C24 C29 H29 . . . 107.4 ?
N21 C29 H29 . . . 105.3 ?
C210 C29 H29 . . . 105.3 ?
C24' C29 H29 . . . 105.3 ?
C24 C29 H29 . . . 111.5 ?
H29 C29 H29 . . . 4.1 ?
C29 C210 C211 . . . 114.8(3) y
C29 C210 C212 . . . 111.9(3) y
C211 C210 C212 . . . 106.8(3) y
C29 C210 H210 . . . 107.7 ?
C211 C210 H210 . . . 107.7 ?
C212 C210 H210 . . . 107.7 ?
C210 C211 H21A . . . 109.5 ?
C210 C211 H21B . . . 109.5 ?
H21A C211 H21B . . . 109.5 ?
C210 C211 H21C . . . 109.5 ?
H21A C211 H21C . . . 109.5 ?
H21B C211 H21C . . . 109.5 ?
C210 C212 H21D . . . 109.5 ?
C210 C212 H21E . . . 109.5 ?
H21D C212 H21E . . . 109.5 ?
C210 C212 H21F . . . 109.5 ?
H21D C212 H21F . . . 109.5 ?
H21E C212 H21F . . . 109.5 ?
O23 C213 N21 . . . 120.5(4) y
O23 C213 C214 . . . 123.4(4) y
N21 C213 C214 . . . 116.0(4) y
C213 C214 H21G . . . 109.5 ?
C213 C214 H21H . . . 109.5 ?
H21G C214 H21H . . . 109.5 ?
C213 C214 H21I . . . 109.5 ?
H21G C214 H21I . . . 109.5 ?
H21H C214 H21I . . . 109.5 ?
C21 O22 C28 . . . 118.60(12) y
O22 C21 O21 . . . 115.7(1) y
O22 C21 C22 . . . 120.2(1) y
O21 C21 C22 . . . 124.0(1) y
C21 C22 C27 . . . 111.6(7) y
C21 C22 C23 . . . 114.0(6) y
C27 C22 C23 . . . 110.4(6) y
C21 C22 H22 . . . 106.8 ?
C27 C22 H22 . . . 106.8 ?
C23 C22 H22 . . . 106.8 ?
C22 C23 C24 . . . 116.7(7) y
C22 C23 H23A . . . 108.1 ?
C24 C23 H23A . . . 108.1 ?
C22 C23 H23B . . . 108.1 ?
C24 C23 H23B . . . 108.1 ?
H23A C23 H23B . . . 107.3 ?
C25 C24 C23 . . . 106.8(6) y
C25 C24 C29 . . . 113.0(8) y
C23 C24 C29 . . . 114.5(8) y
C25 C24 H24 . . . 107.4 ?
C23 C24 H24 . . . 107.4 ?
C29 C24 H24 . . . 107.4 ?
C24 C25 C26 . . . 111.5(7) y
C24 C25 H25A . . . 109.3 ?
C26 C25 H25A . . . 109.3 ?
C24 C25 H25B . . . 109.3 ?
C26 C25 H25B . . . 109.3 ?
H25A C25 H25B . . . 108 ?
C27 C26 C25 . . . 113.9(7) y
C27 C26 H26A . . . 108.8 ?
C25 C26 H26A . . . 108.8 ?
C27 C26 H26B . . . 108.8 ?
C25 C26 H26B . . . 108.8 ?
H26A C26 H26B . . . 107.7 ?
C26 C27 C22 . . . 109.4(7) y
C26 C27 H27A . . . 109.8 ?
C22 C27 H27A . . . 109.8 ?
C26 C27 H27B . . . 109.8 ?
C22 C27 H27B . . . 109.8 ?
H27A C27 H27B . . . 108.2 ?
O22 C28 H28A . . . 109.5 ?
O22 C28 H28B . . . 109.5 ?
H28A C28 H28B . . . 109.5 ?
O22 C28 H28C . . . 109.5 ?
H28A C28 H28C . . . 109.5 ?
H28B C28 H28C . . . 109.5 ?
C21' O22' C28' . . . 112(2) y
O21' C21' O22' . . . 120.60(19) y
O21' C21' C22' . . . 126.30(18) y
O22' C21' C22' . . . 112.70(18) y
C21' C22' C27' . . . 108.50(13) y
C21' C22' C23' . . . 110.40(14) y
C27' C22' C23' . . . 113.30(16) y
C21' C22' H22' . . . 108.2 ?
C27' C22' H22' . . . 108.2 ?
C23' C22' H22' . . . 108.2 ?
C24' C23' C22' . . . 109.60(16) y
C24' C23' H23C . . . 109.8 ?
C22' C23' H23C . . . 109.8 ?
C24' C23' H23D . . . 109.8 ?
C22' C23' H23D . . . 109.8 ?
H23C C23' H23D . . . 108.2 ?
C25' C24' C23' . . . 107.10(16) y
C25' C24' C29 . . . 115(2) y
C23' C24' C29 . . . 110(2) y
C25' C24' H24' . . . 108.2 ?
C23' C24' H24' . . . 108.2 ?
C29 C24' H24' . . . 108.2 ?
C24' C25' C26' . . . 115.60(17) y
C24' C25' H25C . . . 108.4 ?
C26' C25' H25C . . . 108.4 ?
C24' C25' H25D . . . 108.4 ?
C26' C25' H25D . . . 108.4 ?
H25C C25' H25D . . . 107.4 ?
C27' C26' C25' . . . 112.90(16) y
C27' C26' H26C . . . 109 ?
C25' C26' H26C . . . 109 ?
C27' C26' H26D . . . 109 ?
C25' C26' H26D . . . 109 ?
H26C C26' H26D . . . 107.8 ?
C26' C27' C22' . . . 109.80(16) y
C26' C27' H27C . . . 109.7 ?
C22' C27' H27C . . . 109.7 ?
C26' C27' H27D . . . 109.7 ?
C22' C27' H27D . . . 109.7 ?
H27C C27' H27D . . . 108.2 ?
O22' C28' H28D . . . 109.5 ?
O22' C28' H28E . . . 109.5 ?
H28D C28' H28E . . . 109.5 ?
O22' C28' H28F . . . 109.5 ?
H28D C28' H28F . . . 109.5 ?
H28E C28' H28F . . . 109.5 ?

loop_
_geom_bond_atom_site_label_1
_geom_bond_atom_site_label_2
_geom_bond_site_symmetry_1
_geom_bond_site_symmetry_2
_geom_bond_distance
_geom_bond_publ_flag
O11 C11 . . 1.172(4) y
O12 C11 . . 1.324(5) y
O12 C18 . . 1.454(4) y
C11 C12 . . 1.514(4) y
C12 C17 . . 1.555(4) y
C12 C13 . . 1.587(4) y
C12 H12 . . 0.98 ?
C13 C14 . . 1.531(4) y
C13 H13a . . 0.97 ?
C13 H13b . . 0.97 ?
C14 C15 . . 1.559(4) y
C14 C19 . . 1.575(4) y
C14 H14 . . 0.98 ?
C15 C16 . . 1.568(5) y
C15 H15a . . 0.97 ?
C15 H15b . . 0.97 ?
C16 C17 . . 1.527(4) y
C16 H16a . . 0.97 ?
C16 H16b . . 0.97 ?
C17 H17a . . 0.97 ?
C17 H17b . . 0.97 ?
C18 H18a . . 0.96 ?
C18 H18b . . 0.96 ?
C18 H18c . . 0.96 ?
O13 C113 . . 1.242(4) y
N11 C113 . . 1.318(4) y
N11 C19 . . 1.464(4) y
N11 H11 . . 0.86 ?
C19 C110 . . 1.570(5) y
C19 H19 . . 0.98 ?
C110 C112 . . 1.536(5) y
C110 C111 . . 1.592(5) y
C110 H110 . . 0.98 ?
C111 H11a . . 0.96 ?
C111 H11b . . 0.96 ?
C111 H11c . . 0.96 ?
C112 H11d . . 0.96 ?
C112 H11e . . 0.96 ?
C112 H11f . . 0.96 ?
C113 C114 . . 1.519(5) y
C114 H11g . . 0.96 ?
C114 H11h . . 0.96 ?
C114 H11i . . 0.96 ?
O23 C213 . . 1.230(4) y
N21 C213 . . 1.337(4) y
N21 C29 . . 1.485(4) y
N21 H21 . . 0.86 ?
C29 C210 . . 1.521(5) y
C29 C24' . . 1.59(3) y
C29 C24 . . 1.599(13) y
C29 H29 . . 0.98 ?
C29 H29 . . 0.98 ?
C210 C211 . . 1.534(5) y
C210 C212 . . 1.579(5) y
C210 H210 . . 0.98 ?
C211 H21a . . 0.96 ?
C211 H21b . . 0.96 ?
C211 H21c . . 0.96 ?
C212 H21d . . 0.96 ?
C212 H21e . . 0.96 ?
C212 H21f . . 0.96 ?
C213 C214 . . 1.536(5) y
C214 H21g . . 0.96 ?
C214 H21h . . 0.96 ?
C214 H21i . . 0.96 ?
O21 C21 . . 1.236(10) y
O22 C21 . . 1.233(12) y
O22 C28 . . 1.496(10) y
C21 C22 . . 1.497(10) y
C22 C27 . . 1.560(9) y
C22 C23 . . 1.569(8) y
C22 H22 . . 0.98 ?
C23 C24 . . 1.576(7) y
C23 H23a . . 0.97 ?
C23 H23b . . 0.97 ?
C24 C25 . . 1.539(7) y
C24 H24 . . 0.98 ?
C25 C26 . . 1.567(9) y
C25 H25a . . 0.97 ?
C25 H25b . . 0.97 ?
C26 C27 . . 1.544(10) y
C26 H26a . . 0.97 ?
C26 H26b . . 0.97 ?
C27 H27a . . 0.97 ?
C27 H27b . . 0.97 ?
C28 H28a . . 0.96 ?
C28 H28b . . 0.96 ?
C28 H28c . . 0.96 ?
O21' C21' . . 1.176(16) y
O22' C21' . . 1.278(17) y
O22' C28' . . 1.481(16) y
C21' C22' . . 1.507(15) y
C22' C27' . . 1.570(16) y
C22' C23' . . 1.583(15) y
C22' H22' . . 0.98 ?
C23' C24' . . 1.578(15) y
C23' H23c . . 0.97 ?
C23' H23d . . 0.97 ?
C24' C25' . . 1.547(15) y
C24' H24' . . 0.98 ?
C25' C26' . . 1.564(15) y
C25' H25c . . 0.97 ?
C25' H25d . . 0.97 ?
C26' C27' . . 1.531(17) y
C26' H26c . . 0.97 ?
C26' H26d . . 0.97 ?
C27' H27c . . 0.97 ?
C27' H27d . . 0.97 ?
C28' H28d . . 0.96 ?
C28' H28e . . 0.96 ?
C28' H28f . . 0.96 ?

loop_
_geom_hbond_atom_site_label_D
_geom_hbond_atom_site_label_H
_geom_hbond_atom_site_label_A
_geom_hbond_distance_DH
_geom_hbond_distance_HA
_geom_hbond_distance_DA
_geom_hbond_angle_DHA
_geom_hbond_site_symmetry_A
N11 H11 O23 0.86 2.05 2.892(4) 167.8 1_645
N21 H21 O13 0.86 2 2.828(4) 160.1 1_455

loop_
_geom_torsion_atom_site_label_1
_geom_torsion_atom_site_label_2
_geom_torsion_atom_site_label_3
_geom_torsion_atom_site_label_4
_geom_torsion_site_symmetry_1
_geom_torsion_site_symmetry_2
_geom_torsion_site_symmetry_3
_geom_torsion_site_symmetry_4
_geom_torsion
_geom_torsion_publ_flag
C18 O12 C11 O11 . . . . 1.5(7) y
C18 O12 C11 C12 . . . . -179.2(4) y
O11 C11 C12 C17 . . . . 100.9(6) y
O12 C11 C12 C17 . . . . -78.4(5) y
O11 C11 C12 C13 . . . . -26.0(6) y
O12 C11 C12 C13 . . . . 154.7(4) y
C11 C12 C13 C14 . . . . -177.1(3) y
C17 C12 C13 C14 . . . . 58.6(4) y
C12 C13 C14 C15 . . . . -52.3(4) y
C12 C13 C14 C19 . . . . 179.3(3) y
C13 C14 C15 C16 . . . . 51.5(4) y
C19 C14 C15 C16 . . . . 179.8(3) y
C14 C15 C16 C17 . . . . -54.1(5) y
C15 C16 C17 C12 . . . . 52.0(5) y
C11 C12 C17 C16 . . . . 178.7(4) y
C13 C12 C17 C16 . . . . -55.2(4) y
C113 N11 C19 C110 . . . . 111.6(4) y
C113 N11 C19 C14 . . . . -117.6(4) y
C13 C14 C19 N11 . . . . -175.6(3) y
C15 C14 C19 N11 . . . . 60.1(4) y
C13 C14 C19 C110 . . . . -49.7(4) y
C15 C14 C19 C110 . . . . -174.0(3) y
N11 C19 C110 C112 . . . . 63.7(4) y
C14 C19 C110 C112 . . . . -62.6(4) y
N11 C19 C110 C111 . . . . -60.3(4) y
C14 C19 C110 C111 . . . . 173.4(3) y
C19 N11 C113 O13 . . . . 0.5(7) y
C19 N11 C113 C114 . . . . 175.9(3) y
C213 N21 C29 C210 . . . . 109.6(4) y
C213 N21 C29 C24' . . . . -119.90(16) y
C213 N21 C29 C24 . . . . -122.5(6) y
N21 C29 C210 C211 . . . . 65.7(4) y
C24' C29 C210 C211 . . . . -67.30(17) y
C24 C29 C210 C211 . . . . -57.4(7) y
N21 C29 C210 C212 . . . . -56.3(4) y
C24' C29 C210 C212 . . . . 170.80(16) y
C24 C29 C210 C212 . . . . -179.4(6) y
C29 N21 C213 O23 . . . . -0.8(7) y
C29 N21 C213 C214 . . . . 176.4(4) y
C28 O22 C21 O21 . . . . 5.50(16) y
C28 O22 C21 C22 . . . . -177.1(1) y
O22 C21 C22 C27 . . . . -140.40(11) y
O21 C21 C22 C27 . . . . 36.80(12) y
O22 C21 C22 C23 . . . . 93.70(11) y
O21 C21 C22 C23 . . . . -89.10(12) y
C21 C22 C23 C24 . . . . 179.9(9) y
C27 C22 C23 C24 . . . . 53.30(11) y
C22 C23 C24 C25 . . . . -54.10(12) y
C22 C23 C24 C29 . . . . -180.0(8) y
N21 C29 C24 C25 . . . . 49.8(1) y
C210 C29 C24 C25 . . . . 173.8(6) y
C24' C29 C24 C25 . . . . -116(10) y
N21 C29 C24 C23 . . . . 172.4(7) y
C210 C29 C24 C23 . . . . -63.7(1) y
C24' C29 C24 C23 . . . . 6(9) y
C23 C24 C25 C26 . . . . 54.40(12) y
C29 C24 C25 C26 . . . . -178.8(8) y
C24 C25 C26 C27 . . . . -59.9(1) y
C25 C26 C27 C22 . . . . 56.1(1) y
C21 C22 C27 C26 . . . . -178.7(8) y
C23 C22 C27 C26 . . . . -50.80(11) y
C28' O22' C21' O21' . . . . 8(4) y
C28' O22' C21' C22' . . . . -178(2) y
O21' C21' C22' C27' . . . . 93(2) y
O22' C21' C22' C27' . . . . -80(3) y
O21' C21' C22' C23' . . . . -31(2) y
O22' C21' C22' C23' . . . . 155(3) y
C21' C22' C23' C24' . . . . -178(2) y
C27' C22' C23' C24' . . . . 60(3) y
C22' C23' C24' C25' . . . . -57(3) y
C22' C23' C24' C29 . . . . 177(2) y
N21 C29 C24' C25' . . . . 67(3) y
C210 C29 C24' C25' . . . . -163.50(17) y
C24 C29 C24' C25' . . . . 82(8) y
N21 C29 C24' C23' . . . . -171.70(17) y
C210 C29 C24' C23' . . . . -43(3) y
C24 C29 C24' C23' . . . . -157(11) y
C23' C24' C25' C26' . . . . 56(3) y
C29 C24' C25' C26' . . . . 178(2) y
C24' C25' C26' C27' . . . . -53(3) y
C25' C26' C27' C22' . . . . 49(3) y
C21' C22' C27' C26' . . . . -177(2) y
C23' C22' C27' C26' . . . . -54(3) y
